data_4063874
loop_
_publ_author_name
'Tanabe, Taro'
'Evans, Meagan E.'
'Brennessel, William W.'
'Jones, William D.'

_publ_section_title
;
 C&#x2212;H and C&#x2212;CN Bond Activation of Acetonitrile and
 Succinonitrile by [Tp&#x2032;Rh(PR3)]
;
_journal_issue 4
_journal_name_full Organometallics
_journal_page_first 834
_journal_paper_doi 10.1021/om101002m
_journal_volume 30
_journal_year 2011
_chemical_formula_moiety 'C25 H36 B N7 P Rh'
_chemical_formula_sum 'C25 H36 B N7 P Rh'
_chemical_formula_weight 579.30
_chemical_name_common jontt20
_chemical_name_systematic
; 
 ? 
;
_space_group_IT_number 2
_symmetry_cell_setting triclinic
_symmetry_space_group_name_Hall '-P 1'
_symmetry_space_group_name_H-M 'P -1'
_atom_sites_solution_hydrogens geom
_atom_sites_solution_primary direct
_atom_sites_solution_secondary difmap
_audit_creation_method SHELXL-97
_cell_angle_alpha 71.073(2)
_cell_angle_beta 85.936(3)
_cell_angle_gamma 62.700(2)
_cell_formula_units_Z 2
_cell_length_a 11.2092(16)
_cell_length_b 11.2769(16)
_cell_length_c 12.6103(18)
_cell_measurement_reflns_used 3964
_cell_measurement_temperature 100.0(1)
_cell_measurement_theta_max 36.63
_cell_measurement_theta_min 2.80
_cell_volume 1334.1(3)
_computing_cell_refinement 'SAINT (Bruker, 2009)'
_computing_data_collection 'APEX2 (Bruker, 2009)'
_computing_data_reduction 'SAINT (Bruker, 2009)'
_computing_molecular_graphics 'SHELXTL (Sheldrick, 2008)'
_computing_publication_material 'SHELXTL (Sheldrick, 2008)'
_computing_structure_refinement 'SHELXL-97 (Sheldrick, 2008)'
_computing_structure_solution 'SIR97 (Altomare et al., 1999)'
_diffrn_ambient_temperature 100.0(1)
_diffrn_measured_fraction_theta_full 0.989
_diffrn_measured_fraction_theta_max 0.989
_diffrn_measurement_device_type 'Bruker SMART APEX II CCD Platform'
_diffrn_measurement_method 'area detector, \w scans per \f'
_diffrn_radiation_monochromator graphite
_diffrn_radiation_source 'fine-focus sealed tube'
_diffrn_radiation_type MoK\a
_diffrn_radiation_wavelength 0.71073
_diffrn_reflns_av_R_equivalents 0.0545
_diffrn_reflns_av_sigmaI/netI 0.0567
_diffrn_reflns_limit_h_max 18
_diffrn_reflns_limit_h_min -18
_diffrn_reflns_limit_k_max 18
_diffrn_reflns_limit_k_min -18
_diffrn_reflns_limit_l_max 21
_diffrn_reflns_limit_l_min -21
_diffrn_reflns_number 45561
_diffrn_reflns_theta_full 36.32
_diffrn_reflns_theta_max 36.32
_diffrn_reflns_theta_min 2.05
_diffrn_standards_number 0
_exptl_absorpt_coefficient_mu 0.728
_exptl_absorpt_correction_T_max 0.8802
_exptl_absorpt_correction_T_min 0.8563
_exptl_absorpt_correction_type multi-scan
_exptl_absorpt_process_details 'SADABS (Sheldrick, 2008)'
_exptl_crystal_colour colorless
_exptl_crystal_density_diffrn 1.442
_exptl_crystal_density_method 'not measured'
_exptl_crystal_description block
_exptl_crystal_F_000 600
_exptl_crystal_size_max 0.22
_exptl_crystal_size_mid 0.20
_exptl_crystal_size_min 0.18
_refine_diff_density_max 1.171
_refine_diff_density_min -0.846
_refine_diff_density_rms 0.113
_refine_ls_extinction_method none
_refine_ls_goodness_of_fit_ref 1.019
_refine_ls_hydrogen_treatment mixed
_refine_ls_matrix_type full
_refine_ls_number_parameters 328
_refine_ls_number_reflns 12785
_refine_ls_number_restraints 0
_refine_ls_restrained_S_all 1.019
_refine_ls_R_factor_all 0.0640
_refine_ls_R_factor_gt 0.0421
_refine_ls_shift/su_max 0.003
_refine_ls_shift/su_mean 0.000
_refine_ls_structure_factor_coef Fsqd
_refine_ls_weighting_details 'calc w=1/[\s^2^(Fo^2^)+(0.0474P)^2^+0.0000P] where P=(Fo^2^+2Fc^2^)/3'
_refine_ls_weighting_scheme calc
_refine_ls_wR_factor_gt 0.0898
_refine_ls_wR_factor_ref 0.0989
_reflns_number_gt 9721
_reflns_number_total 12785
_reflns_threshold_expression >2sigma(I)
_cod_data_source_file om101002m_si_002.cif
_cod_data_source_block 3b
_cod_original_sg_symbol_H-M P-1
_cod_database_code 4063874

loop_
_symmetry_equiv_pos_as_xyz
'x, y, z'
'-x, -y, -z'

loop_
_atom_site_label
_atom_site_type_symbol
_atom_site_fract_x
_atom_site_fract_y
_atom_site_fract_z
_atom_site_U_iso_or_equiv
_atom_site_adp_type
_atom_site_occupancy
_atom_site_symmetry_multiplicity
_atom_site_calc_flag
_atom_site_refinement_flags
Rh1 Rh 0.862065(13) 0.792790(14) 0.721801(11) 0.01853(4) Uani 1 1 d .
H1 H 0.826(3) 0.813(3) 0.828(2) 0.048(8) Uiso 1 1 d .
P1 P 0.75613(4) 1.03086(5) 0.65517(4) 0.01931(8) Uani 1 1 d .
N1 N 0.93123(15) 0.74706(16) 0.56055(12) 0.0209(3) Uani 1 1 d .
N2 N 1.05459(16) 0.63124(16) 0.57251(13) 0.0220(3) Uani 1 1 d .
N3 N 0.95220(15) 0.57176(16) 0.80456(12) 0.0216(3) Uani 1 1 d .
N4 N 1.07556(16) 0.48923(16) 0.77739(13) 0.0228(3) Uani 1 1 d .
N5 N 1.06078(15) 0.76702(16) 0.75451(12) 0.0214(3) Uani 1 1 d .
N6 N 1.16423(15) 0.66554(16) 0.71926(13) 0.0224(3) Uani 1 1 d .
C1 C 0.88348(19) 0.7910(2) 0.45319(15) 0.0231(3) Uani 1 1 d .
B1 B 1.1435(2) 0.5569(2) 0.68478(18) 0.0238(4) Uani 1 1 d .
H1B H 1.2330 0.4821 0.6758 0.029 Uiso 1 1 calc R
C2 C 0.9744(2) 0.7039(2) 0.39688(16) 0.0257(4) Uani 1 1 d .
H2 H 0.9644 0.7120 0.3203 0.031 Uiso 1 1 calc R
C3 C 1.0821(2) 0.6034(2) 0.47516(16) 0.0252(4) Uani 1 1 d .
C4 C 0.92031(19) 0.48696(19) 0.89139(15) 0.0235(3) Uani 1 1 d .
C5 C 1.0244(2) 0.3489(2) 0.91785(16) 0.0268(4) Uani 1 1 d .
H5 H 1.0277 0.2675 0.9746 0.032 Uiso 1 1 calc R
C6 C 1.1215(2) 0.35375(19) 0.84546(15) 0.0256(4) Uani 1 1 d .
C7 C 1.11699(18) 0.82579(19) 0.79734(15) 0.0235(3) Uani 1 1 d .
C8 C 1.25593(19) 0.7650(2) 0.78715(16) 0.0276(4) Uani 1 1 d .
H8 H 1.3190 0.7887 0.8097 0.033 Uiso 1 1 calc R
C9 C 1.28252(18) 0.6645(2) 0.73814(16) 0.0260(4) Uani 1 1 d .
C10 C 0.7503(2) 0.9149(2) 0.40272(16) 0.0274(4) Uani 1 1 d .
H10A H 0.6781 0.8986 0.4426 0.041 Uiso 1 1 calc R
H10B H 0.7377 0.9272 0.3230 0.041 Uiso 1 1 calc R
H10C H 0.7478 1.0002 0.4094 0.041 Uiso 1 1 calc R
C11 C 1.2082(2) 0.4843(2) 0.46064(18) 0.0322(4) Uani 1 1 d .
H11A H 1.2217 0.3960 0.5193 0.048 Uiso 1 1 calc R
H11B H 1.2849 0.5019 0.4666 0.048 Uiso 1 1 calc R
H11C H 1.2008 0.4766 0.3864 0.048 Uiso 1 1 calc R
C12 C 0.7952(2) 0.5389(2) 0.94880(16) 0.0285(4) Uani 1 1 d .
H12A H 0.7705 0.6344 0.9484 0.043 Uiso 1 1 calc R
H12B H 0.8107 0.4756 1.0267 0.043 Uiso 1 1 calc R
H12C H 0.7219 0.5409 0.9091 0.043 Uiso 1 1 calc R
C13 C 1.2564(2) 0.2383(2) 0.84075(19) 0.0339(4) Uani 1 1 d .
H13A H 1.2695 0.2405 0.7626 0.051 Uiso 1 1 calc R
H13B H 1.2620 0.1469 0.8867 0.051 Uiso 1 1 calc R
H13C H 1.3267 0.2514 0.8699 0.051 Uiso 1 1 calc R
C14 C 1.0407(2) 0.9357(2) 0.85024(18) 0.0296(4) Uani 1 1 d .
H14A H 0.9525 0.9395 0.8662 0.044 Uiso 1 1 calc R
H14B H 1.0283 1.0278 0.7988 0.044 Uiso 1 1 calc R
H14C H 1.0910 0.9127 0.9207 0.044 Uiso 1 1 calc R
C15 C 1.4138(2) 0.5677(2) 0.7072(2) 0.0369(5) Uani 1 1 d .
H15A H 1.4839 0.5917 0.7204 0.055 Uiso 1 1 calc R
H15B H 1.4052 0.5782 0.6275 0.055 Uiso 1 1 calc R
H15C H 1.4386 0.4698 0.7534 0.055 Uiso 1 1 calc R
C16 C 0.68481(19) 0.7863(2) 0.69444(16) 0.0247(3) Uani 1 1 d .
H16A H 0.6503 0.8400 0.6143 0.030 Uiso 1 1 calc R
H16B H 0.7070 0.6868 0.7070 0.030 Uiso 1 1 calc R
C17 C 0.57746(19) 0.8410(2) 0.76277(16) 0.0266(4) Uani 1 1 d .
N7 N 0.49297(18) 0.8872(2) 0.81645(16) 0.0344(4) Uani 1 1 d .
C18 C 0.75848(19) 1.2279(2) 0.74675(17) 0.0264(4) Uani 1 1 d .
H18 H 0.8020 1.2551 0.6828 0.032 Uiso 1 1 calc R
C19 C 0.7329(2) 1.2933(2) 0.82774(18) 0.0322(4) Uani 1 1 d .
H19 H 0.7607 1.3633 0.8200 0.039 Uiso 1 1 calc R
C20 C 0.6668(2) 1.2567(2) 0.91969(18) 0.0366(5) Uani 1 1 d .
H20 H 0.6491 1.3018 0.9750 0.044 Uiso 1 1 calc R
C21 C 0.6265(2) 1.1542(2) 0.93121(17) 0.0350(5) Uani 1 1 d .
H21 H 0.5800 1.1301 0.9939 0.042 Uiso 1 1 calc R
C22 C 0.6537(2) 1.0869(2) 0.85139(16) 0.0295(4) Uani 1 1 d .
H22 H 0.6265 1.0163 0.8601 0.035 Uiso 1 1 calc R
C23 C 0.72099(18) 1.12237(19) 0.75814(15) 0.0220(3) Uani 1 1 d .
C24 C 0.58620(18) 1.1228(2) 0.58371(17) 0.0268(4) Uani 1 1 d .
H24A H 0.5543 1.2251 0.5598 0.040 Uiso 1 1 calc R
H24B H 0.5254 1.0981 0.6354 0.040 Uiso 1 1 calc R
H24C H 0.5878 1.0946 0.5176 0.040 Uiso 1 1 calc R
C25 C 0.84633(19) 1.1062(2) 0.55336(15) 0.0235(3) Uani 1 1 d .
H25A H 0.7929 1.2093 0.5251 0.035 Uiso 1 1 calc R
H25B H 0.8616 1.0693 0.4905 0.035 Uiso 1 1 calc R
H25C H 0.9332 1.0808 0.5895 0.035 Uiso 1 1 calc R

loop_
_atom_site_aniso_label
_atom_site_aniso_U_11
_atom_site_aniso_U_22
_atom_site_aniso_U_33
_atom_site_aniso_U_23
_atom_site_aniso_U_13
_atom_site_aniso_U_12
Rh1 0.01831(6) 0.01934(6) 0.01949(6) -0.00375(4) 0.00032(4) -0.01150(5)
P1 0.01793(19) 0.01951(19) 0.02047(19) -0.00395(15) 0.00078(15) -0.01025(16)
N1 0.0212(7) 0.0209(7) 0.0208(6) -0.0041(5) 0.0003(5) -0.0115(6)
N2 0.0236(7) 0.0198(7) 0.0237(7) -0.0060(5) 0.0028(5) -0.0118(6)
N3 0.0245(7) 0.0219(7) 0.0206(6) -0.0033(5) 0.0007(5) -0.0148(6)
N4 0.0242(7) 0.0190(7) 0.0233(7) -0.0026(5) -0.0009(5) -0.0108(6)
N5 0.0191(6) 0.0207(7) 0.0238(7) -0.0024(5) -0.0022(5) -0.0114(6)
N6 0.0182(6) 0.0215(7) 0.0252(7) -0.0029(6) -0.0017(5) -0.0098(6)
C1 0.0271(8) 0.0274(8) 0.0215(7) -0.0061(6) 0.0023(6) -0.0195(7)
B1 0.0210(9) 0.0215(9) 0.0257(9) -0.0035(7) 0.0003(7) -0.0097(7)
C2 0.0329(9) 0.0289(9) 0.0237(8) -0.0086(7) 0.0041(7) -0.0213(8)
C3 0.0299(9) 0.0266(9) 0.0266(8) -0.0090(7) 0.0075(7) -0.0196(8)
C4 0.0304(9) 0.0231(8) 0.0214(7) -0.0046(6) 0.0001(6) -0.0175(7)
C5 0.0342(10) 0.0226(8) 0.0241(8) -0.0004(7) -0.0034(7) -0.0175(8)
C6 0.0302(9) 0.0192(8) 0.0246(8) -0.0023(6) -0.0055(7) -0.0114(7)
C7 0.0244(8) 0.0216(8) 0.0244(8) -0.0001(6) -0.0053(6) -0.0143(7)
C8 0.0236(8) 0.0301(9) 0.0287(9) 0.0005(7) -0.0056(7) -0.0178(8)
C9 0.0197(8) 0.0275(9) 0.0264(8) -0.0005(7) -0.0025(6) -0.0122(7)
C10 0.0274(9) 0.0317(9) 0.0235(8) -0.0052(7) -0.0030(7) -0.0160(8)
C11 0.0385(11) 0.0268(9) 0.0352(10) -0.0129(8) 0.0123(8) -0.0177(9)
C12 0.0348(10) 0.0323(10) 0.0249(8) -0.0066(7) 0.0052(7) -0.0230(9)
C13 0.0313(10) 0.0221(9) 0.0373(11) -0.0018(8) -0.0063(8) -0.0073(8)
C14 0.0266(9) 0.0247(9) 0.0368(10) -0.0065(8) -0.0066(8) -0.0122(7)
C15 0.0202(9) 0.0389(12) 0.0427(12) -0.0056(9) 0.0025(8) -0.0115(8)
C16 0.0242(8) 0.0303(9) 0.0250(8) -0.0081(7) 0.0024(6) -0.0176(7)
C17 0.0235(8) 0.0305(9) 0.0279(8) -0.0035(7) -0.0004(7) -0.0179(8)
N7 0.0252(8) 0.0425(10) 0.0352(9) -0.0090(8) 0.0062(7) -0.0184(8)
C18 0.0249(9) 0.0235(8) 0.0293(9) -0.0085(7) 0.0012(7) -0.0100(7)
C19 0.0318(10) 0.0262(9) 0.0356(10) -0.0131(8) -0.0038(8) -0.0080(8)
C20 0.0356(11) 0.0338(11) 0.0279(9) -0.0139(8) -0.0042(8) -0.0024(9)
C21 0.0317(10) 0.0367(11) 0.0251(9) -0.0074(8) 0.0030(8) -0.0084(9)
C22 0.0268(9) 0.0311(10) 0.0281(9) -0.0080(8) 0.0040(7) -0.0128(8)
C23 0.0201(7) 0.0222(8) 0.0216(7) -0.0062(6) 0.0007(6) -0.0084(6)
C24 0.0199(8) 0.0271(9) 0.0299(9) -0.0059(7) -0.0020(7) -0.0096(7)
C25 0.0248(8) 0.0250(8) 0.0229(7) -0.0057(6) 0.0038(6) -0.0150(7)

loop_
_atom_type_symbol
_atom_type_description
_atom_type_scat_dispersion_real
_atom_type_scat_dispersion_imag
_atom_type_scat_source
C C 0.0033 0.0016 'International Tables Vol C Tables 4.2.6.8 and 6.1.1.4'
H H 0.0000 0.0000 'International Tables Vol C Tables 4.2.6.8 and 6.1.1.4'
B B 0.0013 0.0007 'International Tables Vol C Tables 4.2.6.8 and 6.1.1.4'
N N 0.0061 0.0033 'International Tables Vol C Tables 4.2.6.8 and 6.1.1.4'
P P 0.1023 0.0942 'International Tables Vol C Tables 4.2.6.8 and 6.1.1.4'
Rh Rh -1.1178 0.9187 'International Tables Vol C Tables 4.2.6.8 and 6.1.1.4'

loop_
_geom_angle_atom_site_label_1
_geom_angle_atom_site_label_2
_geom_angle_atom_site_label_3
_geom_angle
C16 Rh1 N3 88.24(7)
C16 Rh1 N5 171.71(7)
N3 Rh1 N5 83.89(6)
C16 Rh1 P1 91.07(6)
N3 Rh1 P1 172.59(4)
N5 Rh1 P1 97.07(4)
C16 Rh1 N1 89.80(6)
N3 Rh1 N1 87.57(6)
N5 Rh1 N1 87.27(6)
P1 Rh1 N1 99.81(4)
C16 Rh1 H1 92.1(11)
N3 Rh1 H1 89.2(11)
N5 Rh1 H1 90.4(11)
P1 Rh1 H1 83.5(11)
N1 Rh1 H1 176.2(11)
C25 P1 C23 104.09(9)
C25 P1 C24 102.55(9)
C23 P1 C24 97.81(9)
C25 P1 Rh1 113.67(6)
C23 P1 Rh1 116.95(6)
C24 P1 Rh1 119.30(7)
C1 N1 N2 105.70(15)
C1 N1 Rh1 139.29(13)
N2 N1 Rh1 114.66(10)
C3 N2 N1 110.78(15)
C3 N2 B1 128.82(17)
N1 N2 B1 120.33(15)
C4 N3 N4 107.14(15)
C4 N3 Rh1 133.76(13)
N4 N3 Rh1 118.78(10)
C6 N4 N3 110.12(15)
C6 N4 B1 130.07(17)
N3 N4 B1 119.73(14)
C7 N5 N6 106.33(14)
C7 N5 Rh1 138.52(13)
N6 N5 Rh1 115.09(11)
C9 N6 N5 109.86(15)
C9 N6 B1 127.75(16)
N5 N6 B1 121.53(14)
N1 C1 C2 110.36(17)
N1 C1 C10 124.17(17)
C2 C1 C10 125.46(17)
N4 B1 N6 108.82(16)
N4 B1 N2 110.21(15)
N6 B1 N2 109.52(15)
N4 B1 H1B 109.4
N6 B1 H1B 109.4
N2 B1 H1B 109.4
C3 C2 C1 105.89(17)
C3 C2 H2 127.1
C1 C2 H2 127.1
N2 C3 C2 107.27(17)
N2 C3 C11 123.84(18)
C2 C3 C11 128.89(18)
N3 C4 C5 108.79(17)
N3 C4 C12 123.57(17)
C5 C4 C12 127.62(16)
C6 C5 C4 106.56(16)
C6 C5 H5 126.7
C4 C5 H5 126.7
N4 C6 C5 107.38(17)
N4 C6 C13 123.35(18)
C5 C6 C13 129.22(17)
N5 C7 C8 109.93(18)
N5 C7 C14 123.67(17)
C8 C7 C14 126.37(17)
C9 C8 C7 106.07(16)
C9 C8 H8 127.0
C7 C8 H8 127.0
N6 C9 C8 107.78(17)
N6 C9 C15 123.04(19)
C8 C9 C15 129.18(18)
C1 C10 H10A 109.5
C1 C10 H10B 109.5
H10A C10 H10B 109.5
C1 C10 H10C 109.5
H10A C10 H10C 109.5
H10B C10 H10C 109.5
C3 C11 H11A 109.5
C3 C11 H11B 109.5
H11A C11 H11B 109.5
C3 C11 H11C 109.5
H11A C11 H11C 109.5
H11B C11 H11C 109.5
C4 C12 H12A 109.5
C4 C12 H12B 109.5
H12A C12 H12B 109.5
C4 C12 H12C 109.5
H12A C12 H12C 109.5
H12B C12 H12C 109.5
C6 C13 H13A 109.5
C6 C13 H13B 109.5
H13A C13 H13B 109.5
C6 C13 H13C 109.5
H13A C13 H13C 109.5
H13B C13 H13C 109.5
C7 C14 H14A 109.5
C7 C14 H14B 109.5
H14A C14 H14B 109.5
C7 C14 H14C 109.5
H14A C14 H14C 109.5
H14B C14 H14C 109.5
C9 C15 H15A 109.5
C9 C15 H15B 109.5
H15A C15 H15B 109.5
C9 C15 H15C 109.5
H15A C15 H15C 109.5
H15B C15 H15C 109.5
C17 C16 Rh1 116.61(13)
C17 C16 H16A 108.1
Rh1 C16 H16A 108.1
C17 C16 H16B 108.1
Rh1 C16 H16B 108.1
H16A C16 H16B 107.3
N7 C17 C16 178.3(2)
C19 C18 C23 120.69(19)
C19 C18 H18 119.7
C23 C18 H18 119.7
C20 C19 C18 120.1(2)
C20 C19 H19 120.0
C18 C19 H19 120.0
C19 C20 C21 120.0(2)
C19 C20 H20 120.0
C21 C20 H20 120.0
C22 C21 C20 120.1(2)
C22 C21 H21 119.9
C20 C21 H21 119.9
C21 C22 C23 120.5(2)
C21 C22 H22 119.8
C23 C22 H22 119.8
C18 C23 C22 118.57(18)
C18 C23 P1 122.11(14)
C22 C23 P1 119.31(15)
P1 C24 H24A 109.5
P1 C24 H24B 109.5
H24A C24 H24B 109.5
P1 C24 H24C 109.5
H24A C24 H24C 109.5
H24B C24 H24C 109.5
P1 C25 H25A 109.5
P1 C25 H25B 109.5
H25A C25 H25B 109.5
P1 C25 H25C 109.5
H25A C25 H25C 109.5
H25B C25 H25C 109.5

loop_
_geom_bond_atom_site_label_1
_geom_bond_atom_site_label_2
_geom_bond_distance
Rh1 C16 2.0782(18)
Rh1 N3 2.1153(15)
Rh1 N5 2.1621(15)
Rh1 P1 2.2533(6)
Rh1 N1 2.2564(16)
Rh1 H1 1.44(3)
P1 C25 1.8136(17)
P1 C23 1.8249(19)
P1 C24 1.8278(19)
N1 C1 1.338(2)
N1 N2 1.373(2)
N2 C3 1.345(2)
N2 B1 1.538(3)
N3 C4 1.349(2)
N3 N4 1.362(2)
N4 C6 1.351(2)
N4 B1 1.535(3)
N5 C7 1.338(2)
N5 N6 1.375(2)
N6 C9 1.358(2)
N6 B1 1.537(3)
C1 C2 1.393(3)
C1 C10 1.493(3)
B1 H1B 1.0000
C2 C3 1.380(3)
C2 H2 0.9500
C3 C11 1.489(3)
C4 C5 1.396(3)
C4 C12 1.487(3)
C5 C6 1.379(3)
C5 H5 0.9500
C6 C13 1.489(3)
C7 C8 1.401(3)
C7 C14 1.482(3)
C8 C9 1.369(3)
C8 H8 0.9500
C9 C15 1.494(3)
C10 H10A 0.9800
C10 H10B 0.9800
C10 H10C 0.9800
C11 H11A 0.9800
C11 H11B 0.9800
C11 H11C 0.9800
C12 H12A 0.9800
C12 H12B 0.9800
C12 H12C 0.9800
C13 H13A 0.9800
C13 H13B 0.9800
C13 H13C 0.9800
C14 H14A 0.9800
C14 H14B 0.9800
C14 H14C 0.9800
C15 H15A 0.9800
C15 H15B 0.9800
C15 H15C 0.9800
C16 C17 1.445(3)
C16 H16A 0.9900
C16 H16B 0.9900
C17 N7 1.145(3)
C18 C19 1.387(3)
C18 C23 1.397(3)
C18 H18 0.9500
C19 C20 1.382(3)
C19 H19 0.9500
C20 C21 1.387(3)
C20 H20 0.9500
C21 C22 1.386(3)
C21 H21 0.9500
C22 C23 1.399(3)
C22 H22 0.9500
C24 H24A 0.9800
C24 H24B 0.9800
C24 H24C 0.9800
C25 H25A 0.9800
C25 H25B 0.9800
C25 H25C 0.9800

loop_
_geom_torsion_atom_site_label_1
_geom_torsion_atom_site_label_2
_geom_torsion_atom_site_label_3
_geom_torsion_atom_site_label_4
_geom_torsion
C16 Rh1 P1 C25 -132.17(9)
N3 Rh1 P1 C25 143.3(3)
N5 Rh1 P1 C25 46.25(8)
N1 Rh1 P1 C25 -42.19(8)
C16 Rh1 P1 C23 106.42(8)
N3 Rh1 P1 C23 21.9(3)
N5 Rh1 P1 C23 -75.15(8)
N1 Rh1 P1 C23 -163.59(8)
C16 Rh1 P1 C24 -10.97(9)
N3 Rh1 P1 C24 -95.5(3)
N5 Rh1 P1 C24 167.45(9)
N1 Rh1 P1 C24 79.02(9)
C16 Rh1 N1 C1 47.11(19)
N3 Rh1 N1 C1 135.36(18)
N5 Rh1 N1 C1 -140.64(18)
P1 Rh1 N1 C1 -43.94(18)
C16 Rh1 N1 N2 -124.70(12)
N3 Rh1 N1 N2 -36.45(11)
N5 Rh1 N1 N2 47.54(11)
P1 Rh1 N1 N2 144.25(10)
C1 N1 N2 C3 -0.52(19)
Rh1 N1 N2 C3 173.95(11)
C1 N1 N2 B1 176.58(15)
Rh1 N1 N2 B1 -8.95(19)
C16 Rh1 N3 C4 -54.96(17)
N5 Rh1 N3 C4 127.65(17)
P1 Rh1 N3 C4 29.8(4)
N1 Rh1 N3 C4 -144.84(17)
C16 Rh1 N3 N4 132.48(13)
N5 Rh1 N3 N4 -44.92(13)
P1 Rh1 N3 N4 -142.8(3)
N1 Rh1 N3 N4 42.60(13)
C4 N3 N4 C6 0.3(2)
Rh1 N3 N4 C6 174.65(12)
C4 N3 N4 B1 -176.81(16)
Rh1 N3 N4 B1 -2.4(2)
C16 Rh1 N5 C7 -149.2(4)
N3 Rh1 N5 C7 -130.76(18)
P1 Rh1 N5 C7 41.84(18)
N1 Rh1 N5 C7 141.39(18)
C16 Rh1 N5 N6 34.0(5)
N3 Rh1 N5 N6 52.39(11)
P1 Rh1 N5 N6 -135.01(11)
N1 Rh1 N5 N6 -35.46(11)
C7 N5 N6 C9 -1.35(19)
Rh1 N5 N6 C9 176.47(11)
C7 N5 N6 B1 168.79(15)
Rh1 N5 N6 B1 -13.38(19)
N2 N1 C1 C2 0.49(19)
Rh1 N1 C1 C2 -171.79(13)
N2 N1 C1 C10 179.66(16)
Rh1 N1 C1 C10 7.4(3)
C6 N4 B1 N6 -116.2(2)
N3 N4 B1 N6 60.2(2)
C6 N4 B1 N2 123.7(2)
N3 N4 B1 N2 -59.9(2)
C9 N6 B1 N4 118.24(19)
N5 N6 B1 N4 -50.0(2)
C9 N6 B1 N2 -121.22(19)
N5 N6 B1 N2 70.5(2)
C3 N2 B1 N4 -117.7(2)
N1 N2 B1 N4 65.7(2)
C3 N2 B1 N6 122.57(19)
N1 N2 B1 N6 -53.9(2)
N1 C1 C2 C3 -0.3(2)
C10 C1 C2 C3 -179.45(17)
N1 N2 C3 C2 0.3(2)
B1 N2 C3 C2 -176.44(16)
N1 N2 C3 C11 -179.95(16)
B1 N2 C3 C11 3.3(3)
C1 C2 C3 N2 0.0(2)
C1 C2 C3 C11 -179.73(18)
N4 N3 C4 C5 -0.9(2)
Rh1 N3 C4 C5 -174.08(13)
N4 N3 C4 C12 177.26(17)
Rh1 N3 C4 C12 4.1(3)
N3 C4 C5 C6 1.2(2)
C12 C4 C5 C6 -176.89(18)
N3 N4 C6 C5 0.5(2)
B1 N4 C6 C5 177.15(18)
N3 N4 C6 C13 -177.14(18)
B1 N4 C6 C13 -0.5(3)
C4 C5 C6 N4 -1.0(2)
C4 C5 C6 C13 176.4(2)
N6 N5 C7 C8 1.53(19)
Rh1 N5 C7 C8 -175.50(13)
N6 N5 C7 C14 -176.78(16)
Rh1 N5 C7 C14 6.2(3)
N5 C7 C8 C9 -1.2(2)
C14 C7 C8 C9 177.09(18)
N5 N6 C9 C8 0.6(2)
B1 N6 C9 C8 -168.72(17)
N5 N6 C9 C15 -178.87(17)
B1 N6 C9 C15 11.8(3)
C7 C8 C9 N6 0.3(2)
C7 C8 C9 C15 179.77(19)
N3 Rh1 C16 C17 105.95(15)
N5 Rh1 C16 C17 124.2(4)
P1 Rh1 C16 C17 -66.67(14)
N1 Rh1 C16 C17 -166.48(14)
Rh1 C16 C17 N7 44(7)
C23 C18 C19 C20 -1.5(3)
C18 C19 C20 C21 0.2(3)
C19 C20 C21 C22 0.8(3)
C20 C21 C22 C23 -0.5(3)
C19 C18 C23 C22 1.8(3)
C19 C18 C23 P1 -178.61(15)
C21 C22 C23 C18 -0.7(3)
C21 C22 C23 P1 179.62(15)
C25 P1 C23 C18 1.74(18)
C24 P1 C23 C18 -103.37(16)
Rh1 P1 C23 C18 128.03(14)
C25 P1 C23 C22 -178.64(15)
C24 P1 C23 C22 76.25(16)
Rh1 P1 C23 C22 -52.35(17)
